data_4310589
loop_
_publ_author_name
'Ahmed Machkour'
'Dominique Mandon'
'Mohamed Lachkar'
'Richard Welter'

_publ_section_title
;
 Easy Preparation of the Tris(2-fluoro-6-pyridylmethyl)amine Ligand and
 Instantaneous Reaction of the Corresponding Dichloroferrous Complex with
 Molecular Dioxygen: New Access to Dinuclear Species
;
_journal_name_full 'Inorganic Chemistry'
_journal_page_first 1545
_journal_page_last 1550
_journal_paper_doi 10.1021/ic034485e
_journal_volume 43
_journal_year 2004
_chemical_formula_moiety 'C18 H15 Cl2 F3 Fe N4'
_chemical_formula_sum 'C18 H15 Cl2 F3 Fe N4'
_chemical_formula_weight 471.09
_chemical_name_systematic
; 
 ? 
;
_space_group_IT_number 14
_symmetry_cell_setting monoclinic
_symmetry_space_group_name_Hall '-P 2ybc'
_symmetry_space_group_name_H-M 'P 1 21/c 1'
_atom_sites_solution_hydrogens geom
_atom_sites_solution_primary direct
_atom_sites_solution_secondary difmap
_audit_creation_method SHELXL-97
_cell_angle_alpha 90.0000(10)
_cell_angle_beta 94.9660(10)
_cell_angle_gamma 90.0000(10)
_cell_formula_units_Z 4
_cell_length_a 8.7940(10)
_cell_length_b 12.8110(10)
_cell_length_c 17.2910(10)
_cell_measurement_reflns_used 15055
_cell_measurement_temperature 173(2)
_cell_measurement_theta_max 34.972
_cell_measurement_theta_min 0.998
_cell_volume 1940.7(3)
_computing_cell_refinement 'Denzo (Nonius B.V., 1998)'
_computing_data_collection 'Collect (Nonius B.V., 1998)'
_computing_data_reduction 'Denzo (Nonius B.V., 1998)'
_computing_molecular_graphics 'ATOMS V6 (Dowty, 2001)'
_computing_publication_material 'SHELXL-97 (Sheldrick, 1997)'
_computing_structure_refinement 'SHELXL-97 (Sheldrick, 1997)'
_computing_structure_solution 'SHELXS-97 (Sheldrick, 1997)'
_diffrn_ambient_temperature 173(2)
_diffrn_measured_fraction_theta_full 0.997
_diffrn_measured_fraction_theta_max 0.997
_diffrn_measurement_device_type KappaCCD
_diffrn_measurement_method '\p scans'
_diffrn_radiation_monochromator graphite
_diffrn_radiation_source 'fine-focus sealed tube'
_diffrn_radiation_type MoK\a
_diffrn_radiation_wavelength 0.71069
_diffrn_reflns_av_R_equivalents 0.0000
_diffrn_reflns_av_sigmaI/netI 0.1214
_diffrn_reflns_limit_h_max 14
_diffrn_reflns_limit_h_min -14
_diffrn_reflns_limit_k_max 20
_diffrn_reflns_limit_k_min 0
_diffrn_reflns_limit_l_max 27
_diffrn_reflns_limit_l_min 0
_diffrn_reflns_number 8506
_diffrn_reflns_theta_full 34.98
_diffrn_reflns_theta_max 34.98
_diffrn_reflns_theta_min 1.98
_exptl_absorpt_coefficient_mu 1.091
_exptl_absorpt_correction_type none
_exptl_crystal_colour Yellow
_exptl_crystal_density_diffrn 1.612
_exptl_crystal_density_method 'not measured'
_exptl_crystal_description prism
_exptl_crystal_F_000 952
_exptl_crystal_size_max 0.13
_exptl_crystal_size_mid 0.10
_exptl_crystal_size_min 0.08
_refine_diff_density_max 0.826
_refine_diff_density_min -0.715
_refine_diff_density_rms 0.097
_refine_ls_extinction_method none
_refine_ls_goodness_of_fit_ref 0.879
_refine_ls_hydrogen_treatment mixed
_refine_ls_matrix_type full
_refine_ls_number_parameters 253
_refine_ls_number_reflns 8505
_refine_ls_number_restraints 0
_refine_ls_restrained_S_all 0.879
_refine_ls_R_factor_all 0.1170
_refine_ls_R_factor_gt 0.0463
_refine_ls_shift/su_max 0.001
_refine_ls_shift/su_mean 0.000
_refine_ls_structure_factor_coef Fsqd
_refine_ls_weighting_details 'calc w=1/[\s^2^(Fo^2^)+(0.0456P)^2^+0.0000P] where P=(Fo^2^+2Fc^2^)/3'
_refine_ls_weighting_scheme calc
_refine_ls_wR_factor_gt 0.1135
_refine_ls_wR_factor_ref 0.1336
_reflns_number_gt 4359
_reflns_number_total 8505
_reflns_threshold_expression >2sigma(I)
_cod_data_source_file ic034485esi20030509_060259.cif
_cod_data_source_block Compound1
_cod_database_code 4310589

loop_
_symmetry_equiv_pos_as_xyz
'x, y, z'
'-x, y+1/2, -z+1/2'
'-x, -y, -z'
'x, -y-1/2, z-1/2'

loop_
_atom_site_label
_atom_site_type_symbol
_atom_site_fract_x
_atom_site_fract_y
_atom_site_fract_z
_atom_site_U_iso_or_equiv
_atom_site_adp_type
_atom_site_occupancy
_atom_site_symmetry_multiplicity
_atom_site_calc_flag
_atom_site_refinement_flags
_atom_site_disorder_assembly
_atom_site_disorder_group
Fe1 Fe 0.94494(4) 0.46914(2) 0.716015(19) 0.02491(9) Uani 1 1 d . . .
Cl1 Cl 1.07725(6) 0.46207(4) 0.83694(3) 0.02818(12) Uani 1 1 d . . .
Cl2 Cl 0.83882(7) 0.33788(4) 0.63712(4) 0.03468(14) Uani 1 1 d . . .
F1 F 0.66318(17) 0.35781(11) 0.80173(10) 0.0437(4) Uani 1 1 d . . .
F2 F 1.24759(18) 0.33883(11) 0.65758(9) 0.0423(4) Uani 1 1 d . . .
F3 F 0.4892(2) 0.87954(15) 0.51935(12) 0.0686(6) Uani 1 1 d . . .
N1 N 0.9107(2) 0.62708(14) 0.66997(11) 0.0250(4) Uani 1 1 d . . .
N2 N 1.1589(2) 0.50279(15) 0.65616(11) 0.0259(4) Uani 1 1 d . . .
N3 N 0.7239(2) 0.51685(14) 0.76004(11) 0.0261(4) Uani 1 1 d . . .
N4 N 0.6622(2) 0.75487(16) 0.55091(12) 0.0362(5) Uani 1 1 d . . .
C1 C 1.0621(3) 0.67832(17) 0.66948(13) 0.0273(5) Uani 1 1 d . . .
H1A H 1.0992 0.6990 0.7230 0.033 Uiso 1 1 calc . . .
H1B H 1.0526 0.7421 0.6371 0.033 Uiso 1 1 calc . . .
C2 C 0.6886(2) 0.61838(17) 0.74820(13) 0.0254(4) Uani 1 1 d . . .
C3 C 1.1751(2) 0.60461(17) 0.63751(13) 0.0253(4) Uani 1 1 d . . .
C4 C 1.2651(3) 0.43806(18) 0.63623(14) 0.0294(5) Uani 1 1 d . . .
C5 C 0.8023(3) 0.71379(18) 0.54460(13) 0.0294(5) Uani 1 1 d . . .
C6 C 0.8369(3) 0.61416(18) 0.58904(14) 0.0289(5) Uani 1 1 d . . .
H6A H 0.7402 0.5753 0.5918 0.035 Uiso 1 1 calc . . .
H6B H 0.9045 0.5708 0.5593 0.035 Uiso 1 1 calc . . .
C7 C 1.2932(3) 0.63900(19) 0.59654(14) 0.0316(5) Uani 1 1 d . . .
H7 H 1.2999 0.7103 0.5820 0.038 Uiso 1 1 calc . . .
C8 C 0.8138(3) 0.68557(17) 0.72084(14) 0.0282(5) Uani 1 1 d . . .
H8A H 0.7680 0.7463 0.6921 0.034 Uiso 1 1 calc . . .
H8B H 0.8781 0.7123 0.7664 0.034 Uiso 1 1 calc . . .
C9 C 1.4021(3) 0.5676(2) 0.57692(15) 0.0357(6) Uani 1 1 d . . .
H9 H 1.4847 0.5900 0.5491 0.043 Uiso 1 1 calc . . .
C10 C 0.9068(3) 0.7601(2) 0.50042(15) 0.0405(6) Uani 1 1 d . . .
H10 H 1.0033 0.7286 0.4956 0.049 Uiso 1 1 calc . . .
C11 C 1.3905(3) 0.4637(2) 0.59789(15) 0.0342(5) Uani 1 1 d . . .
H11 H 1.4646 0.4134 0.5865 0.041 Uiso 1 1 calc . . .
C12 C 0.5496(3) 0.6588(2) 0.76571(15) 0.0328(5) Uani 1 1 d . . .
H12 H 0.5264 0.7304 0.7567 0.039 Uiso 1 1 calc . . .
C13 C 0.6210(3) 0.45772(18) 0.78949(14) 0.0303(5) Uani 1 1 d . . .
C14 C 0.4794(3) 0.4892(2) 0.80861(14) 0.0347(6) Uani 1 1 d . . .
H14 H 0.4095 0.4421 0.8289 0.042 Uiso 1 1 calc . . .
C15 C 0.4451(3) 0.5936(2) 0.79644(15) 0.0366(6) Uani 1 1 d . . .
H15 H 0.3497 0.6205 0.8092 0.044 Uiso 1 1 calc . . .
C16 C 0.6320(3) 0.8417(2) 0.51334(16) 0.0430(7) Uani 1 1 d . . .
C17 C 0.7289(4) 0.8975(2) 0.46941(17) 0.0517(8) Uani 1 1 d . . .
H17 H 0.6994 0.9620 0.4455 0.062 Uiso 1 1 calc . . .
C18 C 0.8683(4) 0.8545(2) 0.46268(16) 0.0511(8) Uani 1 1 d . . .
H18 H 0.9393 0.8881 0.4326 0.061 Uiso 1 1 calc . . .

loop_
_atom_site_aniso_label
_atom_site_aniso_U_11
_atom_site_aniso_U_22
_atom_site_aniso_U_33
_atom_site_aniso_U_23
_atom_site_aniso_U_13
_atom_site_aniso_U_12
Fe1 0.02482(16) 0.01814(14) 0.03231(18) 0.00187(13) 0.00554(12) 0.00141(12)
Cl1 0.0252(3) 0.0337(3) 0.0257(3) 0.0009(2) 0.0023(2) 0.0035(2)
Cl2 0.0408(3) 0.0260(3) 0.0382(3) -0.0101(2) 0.0091(3) -0.0048(2)
F1 0.0426(9) 0.0277(8) 0.0625(10) 0.0077(7) 0.0139(8) -0.0047(6)
F2 0.0474(9) 0.0282(7) 0.0534(9) 0.0084(7) 0.0158(7) 0.0096(7)
F3 0.0635(12) 0.0593(11) 0.0810(14) 0.0096(10) -0.0052(10) 0.0326(10)
N1 0.0231(9) 0.0207(8) 0.0314(10) -0.0009(7) 0.0029(7) -0.0016(7)
N2 0.0259(9) 0.0246(9) 0.0276(10) 0.0019(8) 0.0036(7) -0.0002(7)
N3 0.0229(9) 0.0241(9) 0.0315(10) 0.0001(8) 0.0041(7) -0.0005(7)
N4 0.0354(11) 0.0321(11) 0.0404(12) 0.0030(9) -0.0003(9) 0.0048(9)
C1 0.0266(11) 0.0210(10) 0.0346(12) -0.0008(9) 0.0036(9) -0.0019(8)
C2 0.0255(11) 0.0254(10) 0.0254(11) -0.0012(9) 0.0027(8) 0.0026(8)
C3 0.0244(10) 0.0257(10) 0.0254(11) -0.0009(9) 0.0011(8) -0.0037(8)
C4 0.0314(12) 0.0276(11) 0.0292(12) 0.0009(9) 0.0032(9) 0.0023(9)
C5 0.0332(12) 0.0285(11) 0.0261(11) -0.0005(9) 0.0008(9) 0.0002(9)
C6 0.0303(11) 0.0247(11) 0.0313(12) 0.0002(9) 0.0001(9) 0.0008(9)
C7 0.0322(12) 0.0305(12) 0.0325(13) 0.0008(10) 0.0050(10) -0.0071(10)
C8 0.0303(12) 0.0205(10) 0.0346(12) -0.0010(9) 0.0068(9) 0.0024(9)
C9 0.0277(12) 0.0467(15) 0.0338(13) -0.0034(11) 0.0096(10) -0.0065(11)
C10 0.0430(15) 0.0459(15) 0.0330(13) 0.0031(12) 0.0061(11) -0.0042(12)
C11 0.0304(12) 0.0390(14) 0.0339(13) -0.0022(11) 0.0069(10) 0.0037(10)
C12 0.0266(11) 0.0338(13) 0.0376(13) -0.0019(10) 0.0007(10) 0.0064(10)
C13 0.0280(11) 0.0300(12) 0.0326(12) -0.0006(10) 0.0006(9) -0.0032(9)
C14 0.0262(12) 0.0443(15) 0.0342(13) -0.0014(11) 0.0056(10) -0.0070(10)
C15 0.0219(11) 0.0508(16) 0.0372(14) -0.0050(12) 0.0031(10) 0.0034(11)
C16 0.0502(17) 0.0347(14) 0.0423(15) 0.0013(12) -0.0067(12) 0.0114(12)
C17 0.079(2) 0.0325(14) 0.0415(16) 0.0106(12) -0.0098(15) 0.0000(15)
C18 0.069(2) 0.0519(18) 0.0322(14) 0.0130(13) 0.0029(14) -0.0139(16)

loop_
_atom_type_symbol
_atom_type_description
_atom_type_scat_dispersion_real
_atom_type_scat_dispersion_imag
_atom_type_scat_source
C C 0.0033 0.0016 'International Tables Vol C Tables 4.2.6.8 and 6.1.1.4'
H H 0.0000 0.0000 'International Tables Vol C Tables 4.2.6.8 and 6.1.1.4'
N N 0.0061 0.0033 'International Tables Vol C Tables 4.2.6.8 and 6.1.1.4'
F F 0.0171 0.0103 'International Tables Vol C Tables 4.2.6.8 and 6.1.1.4'
Cl Cl 0.1484 0.1585 'International Tables Vol C Tables 4.2.6.8 and 6.1.1.4'
Fe Fe 0.3463 0.8444 'International Tables Vol C Tables 4.2.6.8 and 6.1.1.4'

loop_
_geom_angle_atom_site_label_1
_geom_angle_atom_site_label_2
_geom_angle_atom_site_label_3
_geom_angle
_geom_angle_site_symmetry_1
_geom_angle_site_symmetry_3
_geom_angle_publ_flag
N1 Fe1 N3 76.95(7) . . ?
N1 Fe1 N2 75.59(7) . . ?
N3 Fe1 N2 152.28(7) . . ?
N1 Fe1 Cl1 114.18(5) . . ?
N3 Fe1 Cl1 95.02(5) . . ?
N2 Fe1 Cl1 92.74(5) . . ?
N1 Fe1 Cl2 115.01(5) . . ?
N3 Fe1 Cl2 94.68(5) . . ?
N2 Fe1 Cl2 100.24(5) . . ?
Cl1 Fe1 Cl2 130.80(3) . . ?
C8 N1 C1 110.00(17) . . ?
C8 N1 C6 112.66(17) . . ?
C1 N1 C6 111.06(17) . . ?
C8 N1 Fe1 108.69(13) . . ?
C1 N1 Fe1 108.42(13) . . ?
C6 N1 Fe1 105.81(13) . . ?
C4 N2 C3 116.9(2) . . ?
C4 N2 Fe1 129.45(16) . . ?
C3 N2 Fe1 113.60(14) . . ?
C13 N3 C2 117.2(2) . . ?
C13 N3 Fe1 128.48(16) . . ?
C2 N3 Fe1 114.06(14) . . ?
C16 N4 C5 116.1(2) . . ?
N1 C1 C3 110.14(18) . . ?
N1 C1 H1A 109.6 . . ?
C3 C1 H1A 109.6 . . ?
N1 C1 H1B 109.6 . . ?
C3 C1 H1B 109.6 . . ?
H1A C1 H1B 108.1 . . ?
N3 C2 C12 121.5(2) . . ?
N3 C2 C8 115.74(19) . . ?
C12 C2 C8 122.6(2) . . ?
N2 C3 C7 121.9(2) . . ?
N2 C3 C1 115.44(19) . . ?
C7 C3 C1 122.5(2) . . ?
N2 C4 F2 115.2(2) . . ?
N2 C4 C11 126.3(2) . . ?
F2 C4 C11 118.5(2) . . ?
N4 C5 C10 122.2(2) . . ?
N4 C5 C6 115.7(2) . . ?
C10 C5 C6 122.2(2) . . ?
N1 C6 C5 115.72(18) . . ?
N1 C6 H6A 108.4 . . ?
C5 C6 H6A 108.4 . . ?
N1 C6 H6B 108.4 . . ?
C5 C6 H6B 108.4 . . ?
H6A C6 H6B 107.4 . . ?
C3 C7 C9 118.8(2) . . ?
C3 C7 H7 120.6 . . ?
C9 C7 H7 120.6 . . ?
N1 C8 C2 111.80(18) . . ?
N1 C8 H8A 109.3 . . ?
C2 C8 H8A 109.3 . . ?
N1 C8 H8B 109.3 . . ?
C2 C8 H8B 109.3 . . ?
H8A C8 H8B 107.9 . . ?
C11 C9 C7 120.1(2) . . ?
C11 C9 H9 120.0 . . ?
C7 C9 H9 120.0 . . ?
C5 C10 C18 118.9(3) . . ?
C5 C10 H10 120.5 . . ?
C18 C10 H10 120.5 . . ?
C4 C11 C9 115.9(2) . . ?
C4 C11 H11 122.1 . . ?
C9 C11 H11 122.1 . . ?
C15 C12 C2 119.2(2) . . ?
C15 C12 H12 120.4 . . ?
C2 C12 H12 120.4 . . ?
N3 C13 F1 114.8(2) . . ?
N3 C13 C14 126.2(2) . . ?
F1 C13 C14 119.0(2) . . ?
C13 C14 C15 115.9(2) . . ?
C13 C14 H14 122.0 . . ?
C15 C14 H14 122.0 . . ?
C12 C15 C14 119.9(2) . . ?
C12 C15 H15 120.0 . . ?
C14 C15 H15 120.0 . . ?
N4 C16 F3 114.6(3) . . ?
N4 C16 C17 127.2(3) . . ?
F3 C16 C17 118.3(2) . . ?
C18 C17 C16 116.0(3) . . ?
C18 C17 H17 122.0 . . ?
C16 C17 H17 122.0 . . ?
C17 C18 C10 119.6(3) . . ?
C17 C18 H18 120.2 . . ?
C10 C18 H18 120.2 . . ?

loop_
_geom_bond_atom_site_label_1
_geom_bond_atom_site_label_2
_geom_bond_distance
_geom_bond_site_symmetry_2
_geom_bond_publ_flag
Fe1 N1 2.1857(18) . ?
Fe1 N3 2.2332(18) . ?
Fe1 N2 2.2662(19) . ?
Fe1 Cl1 2.3050(6) . ?
Fe1 Cl2 2.3107(7) . ?
F1 C13 1.344(3) . ?
F2 C4 1.336(3) . ?
F3 C16 1.359(3) . ?
N1 C8 1.480(3) . ?
N1 C1 1.485(3) . ?
N1 C6 1.500(3) . ?
N2 C4 1.317(3) . ?
N2 C3 1.354(3) . ?
N3 C13 1.316(3) . ?
N3 C2 1.349(3) . ?
N4 C16 1.304(3) . ?
N4 C5 1.353(3) . ?
C1 C3 1.510(3) . ?
C1 H1A 0.9900 . ?
C1 H1B 0.9900 . ?
C2 C12 1.385(3) . ?
C2 C8 1.506(3) . ?
C3 C7 1.379(3) . ?
C4 C11 1.375(3) . ?
C5 C10 1.379(3) . ?
C5 C6 1.507(3) . ?
C6 H6A 0.9900 . ?
C6 H6B 0.9900 . ?
C7 C9 1.387(3) . ?
C7 H7 0.9500 . ?
C8 H8A 0.9900 . ?
C8 H8B 0.9900 . ?
C9 C11 1.385(4) . ?
C9 H9 0.9500 . ?
C10 C18 1.401(4) . ?
C10 H10 0.9500 . ?
C11 H11 0.9500 . ?
C12 C15 1.382(4) . ?
C12 H12 0.9500 . ?
C13 C14 1.377(3) . ?
C14 C15 1.383(4) . ?
C14 H14 0.9500 . ?
C15 H15 0.9500 . ?
C16 C17 1.388(4) . ?
C17 C18 1.359(5) . ?
C17 H17 0.9500 . ?
C18 H18 0.9500 . ?

loop_
_geom_torsion_atom_site_label_1
_geom_torsion_atom_site_label_2
_geom_torsion_atom_site_label_3
_geom_torsion_atom_site_label_4
_geom_torsion
_geom_torsion_site_symmetry_1
_geom_torsion_site_symmetry_2
_geom_torsion_site_symmetry_3
_geom_torsion_site_symmetry_4
_geom_torsion_publ_flag
N3 Fe1 N1 C8 25.70(13) . . . . ?
N2 Fe1 N1 C8 -150.47(15) . . . . ?
Cl1 Fe1 N1 C8 -63.98(14) . . . . ?
Cl2 Fe1 N1 C8 114.79(13) . . . . ?
N3 Fe1 N1 C1 145.25(15) . . . . ?
N2 Fe1 N1 C1 -30.91(13) . . . . ?
Cl1 Fe1 N1 C1 55.58(14) . . . . ?
Cl2 Fe1 N1 C1 -125.65(12) . . . . ?
N3 Fe1 N1 C6 -95.54(13) . . . . ?
N2 Fe1 N1 C6 88.30(13) . . . . ?
Cl1 Fe1 N1 C6 174.79(11) . . . . ?
Cl2 Fe1 N1 C6 -6.44(14) . . . . ?
N1 Fe1 N2 C4 -165.5(2) . . . . ?
N3 Fe1 N2 C4 -173.59(18) . . . . ?
Cl1 Fe1 N2 C4 80.2(2) . . . . ?
Cl2 Fe1 N2 C4 -52.1(2) . . . . ?
N1 Fe1 N2 C3 12.96(15) . . . . ?
N3 Fe1 N2 C3 4.9(2) . . . . ?
Cl1 Fe1 N2 C3 -101.31(15) . . . . ?
Cl2 Fe1 N2 C3 126.36(15) . . . . ?
N1 Fe1 N3 C13 165.0(2) . . . . ?
N2 Fe1 N3 C13 173.03(18) . . . . ?
Cl1 Fe1 N3 C13 -81.3(2) . . . . ?
Cl2 Fe1 N3 C13 50.4(2) . . . . ?
N1 Fe1 N3 C2 -8.95(15) . . . . ?
N2 Fe1 N3 C2 -0.9(3) . . . . ?
Cl1 Fe1 N3 C2 104.73(15) . . . . ?
Cl2 Fe1 N3 C2 -123.57(15) . . . . ?
C8 N1 C1 C3 163.83(18) . . . . ?
C6 N1 C1 C3 -70.7(2) . . . . ?
Fe1 N1 C1 C3 45.1(2) . . . . ?
C13 N3 C2 C12 -0.5(3) . . . . ?
Fe1 N3 C2 C12 174.24(17) . . . . ?
C13 N3 C2 C8 175.0(2) . . . . ?
Fe1 N3 C2 C8 -10.3(2) . . . . ?
C4 N2 C3 C7 2.8(3) . . . . ?
Fe1 N2 C3 C7 -175.93(17) . . . . ?
C4 N2 C3 C1 -173.0(2) . . . . ?
Fe1 N2 C3 C1 8.3(2) . . . . ?
N1 C1 C3 N2 -35.8(3) . . . . ?
N1 C1 C3 C7 148.4(2) . . . . ?
C3 N2 C4 F2 178.15(19) . . . . ?
Fe1 N2 C4 F2 -3.4(3) . . . . ?
C3 N2 C4 C11 -0.4(4) . . . . ?
Fe1 N2 C4 C11 178.05(19) . . . . ?
C16 N4 C5 C10 -0.7(4) . . . . ?
C16 N4 C5 C6 179.3(2) . . . . ?
C8 N1 C6 C5 61.7(2) . . . . ?
C1 N1 C6 C5 -62.2(2) . . . . ?
Fe1 N1 C6 C5 -179.66(16) . . . . ?
N4 C5 C6 N1 -91.2(2) . . . . ?
C10 C5 C6 N1 88.7(3) . . . . ?
N2 C3 C7 C9 -2.8(4) . . . . ?
C1 C3 C7 C9 172.7(2) . . . . ?
C1 N1 C8 C2 -157.79(18) . . . . ?
C6 N1 C8 C2 77.7(2) . . . . ?
Fe1 N1 C8 C2 -39.2(2) . . . . ?
N3 C2 C8 N1 33.7(3) . . . . ?
C12 C2 C8 N1 -150.9(2) . . . . ?
C3 C7 C9 C11 0.5(4) . . . . ?
N4 C5 C10 C18 2.0(4) . . . . ?
C6 C5 C10 C18 -178.0(2) . . . . ?
N2 C4 C11 C9 -1.8(4) . . . . ?
F2 C4 C11 C9 179.7(2) . . . . ?
C7 C9 C11 C4 1.7(4) . . . . ?
N3 C2 C12 C15 0.4(4) . . . . ?
C8 C2 C12 C15 -174.8(2) . . . . ?
C2 N3 C13 F1 -178.59(19) . . . . ?
Fe1 N3 C13 F1 7.6(3) . . . . ?
C2 N3 C13 C14 0.9(4) . . . . ?
Fe1 N3 C13 C14 -172.94(18) . . . . ?
N3 C13 C14 C15 -1.1(4) . . . . ?
F1 C13 C14 C15 178.3(2) . . . . ?
C2 C12 C15 C14 -0.6(4) . . . . ?
C13 C14 C15 C12 0.9(4) . . . . ?
C5 N4 C16 F3 178.5(2) . . . . ?
C5 N4 C16 C17 -1.7(4) . . . . ?
N4 C16 C17 C18 2.7(5) . . . . ?
F3 C16 C17 C18 -177.6(3) . . . . ?
C16 C17 C18 C10 -1.2(4) . . . . ?
C5 C10 C18 C17 -0.9(4) . . . . ?
